data_7026164
loop_
_publ_author_name
'Li, Ling-Ling'
'Liu, Lei-Lei'
'Zheng, Ai-Xia'
'Chang, Yu-Jie'
'Dai, Ming'
'Ren, Zhi-Gang'
'Li, Hong-Xi'
'Lang, Jian-Ping'

_publ_section_title
;
 Cracking the framework of bulk CuCN with flexible bipyrazolyl-based
 ligands to assemble [CuCN]n-based coordination polymers.
;
_journal_issue 33
_journal_name_full 'Dalton transactions (Cambridge, England : 2003)'
_journal_page_first 7659
_journal_page_last 7665
_journal_paper_doi 10.1039/c0dt00249f
_journal_volume 39
_journal_year 2010
_chemical_formula_moiety 'C17 H24 Cu2 N6'
_chemical_formula_sum 'C17 H24 Cu2 N6'
_chemical_formula_weight 439.52
_chemical_name_systematic
;
?
;
_space_group_IT_number 14
_symmetry_cell_setting monoclinic
_symmetry_space_group_name_Hall '-P 2ybc'
_symmetry_space_group_name_H-M 'P 1 21/c 1'
_atom_sites_solution_hydrogens geom
_atom_sites_solution_primary direct
_atom_sites_solution_secondary difmap
_audit_creation_method SHELXL-97
_cell_angle_alpha 90.00
_cell_angle_beta 92.81(3)
_cell_angle_gamma 90.00
_cell_formula_units_Z 4
_cell_length_a 8.4333(17)
_cell_length_b 9.0155(18)
_cell_length_c 25.540(5)
_cell_measurement_reflns_used 5990
_cell_measurement_temperature 223(2)
_cell_measurement_theta_max 27.4778
_cell_measurement_theta_min 3.1944
_cell_volume 1939.5(7)
_computing_cell_refinement CrystalClear
_computing_data_collection CrystalClear
_computing_data_reduction CrystalStructure
_computing_structure_refinement 'SHELXL-97 (Sheldrick, 1997)'
_computing_structure_solution 'SHELXS-97 (Sheldrick, 1990)'
_diffrn_ambient_temperature 223(2)
_diffrn_detector_area_resol_mean 0
_diffrn_measured_fraction_theta_full 0.974
_diffrn_measured_fraction_theta_max 0.974
_diffrn_measurement_device_type 'Rigaku MercuryCCD area detector'
_diffrn_measurement_method \w
_diffrn_radiation_monochromator graphite
_diffrn_radiation_source 'fine-focus sealed tube'
_diffrn_radiation_type MoK\a
_diffrn_radiation_wavelength 0.71073
_diffrn_reflns_av_R_equivalents 0.0231
_diffrn_reflns_av_sigmaI/netI 0.0451
_diffrn_reflns_limit_h_max 10
_diffrn_reflns_limit_h_min -10
_diffrn_reflns_limit_k_max 9
_diffrn_reflns_limit_k_min -11
_diffrn_reflns_limit_l_max 17
_diffrn_reflns_limit_l_min -33
_diffrn_reflns_number 7735
_diffrn_reflns_theta_full 27.48
_diffrn_reflns_theta_max 27.48
_diffrn_reflns_theta_min 3.19
_diffrn_standards_interval_count 0
_diffrn_standards_interval_time 0
_diffrn_standards_number 0
_exptl_absorpt_coefficient_mu 2.204
_exptl_absorpt_correction_T_max 0.7333
_exptl_absorpt_correction_T_min 0.5576
_exptl_absorpt_correction_type multi-scan
_exptl_absorpt_process_details 'Jacobson, R. (1998) Private communication to Rigaku Company, Tokyo, Japan.'
_exptl_crystal_colour colorless
_exptl_crystal_density_diffrn 1.505
_exptl_crystal_density_method 'not measured'
_exptl_crystal_description block
_exptl_crystal_F_000 904
_exptl_crystal_size_max 0.30
_exptl_crystal_size_mid 0.30
_exptl_crystal_size_min 0.15
_refine_diff_density_max 0.595
_refine_diff_density_min -0.304
_refine_diff_density_rms 0.067
_refine_ls_extinction_method none
_refine_ls_goodness_of_fit_ref 1.057
_refine_ls_hydrogen_treatment constr
_refine_ls_matrix_type full
_refine_ls_number_parameters 230
_refine_ls_number_reflns 4319
_refine_ls_number_restraints 0
_refine_ls_restrained_S_all 1.057
_refine_ls_R_factor_all 0.0615
_refine_ls_R_factor_gt 0.0444
_refine_ls_shift/su_max 0.004
_refine_ls_shift/su_mean 0.000
_refine_ls_structure_factor_coef Fsqd
_refine_ls_weighting_details 'calc w=1/[\s^2^(Fo^2^)+(0.0359P)^2^+0.0000P] where P=(Fo^2^+2Fc^2^)/3'
_refine_ls_weighting_scheme calc
_refine_ls_wR_factor_gt 0.0827
_refine_ls_wR_factor_ref 0.0907
_reflns_number_gt 3367
_reflns_number_total 4319
_reflns_threshold_expression >2sigma(I)
_cod_data_source_file c0dt00249f.txt
_cod_data_source_block '[(CuCN)2(dmpzp)]n'
_cod_original_sg_symbol_H-M 'P 21/c'
_cod_database_code 7026164

loop_
_symmetry_equiv_pos_as_xyz
'x, y, z'
'-x, y+1/2, -z+1/2'
'-x, -y, -z'
'x, -y-1/2, z-1/2'

loop_
_atom_site_label
_atom_site_type_symbol
_atom_site_fract_x
_atom_site_fract_y
_atom_site_fract_z
_atom_site_U_iso_or_equiv
_atom_site_adp_type
_atom_site_occupancy
_atom_site_symmetry_multiplicity
_atom_site_calc_flag
_atom_site_refinement_flags
Cu1 Cu 0.33833(4) 0.71104(4) 1.101884(15) 0.03405(12) Uani 1 1 d .
Cu2 Cu 0.12228(4) 1.20844(4) 1.134227(16) 0.03790(12) Uani 1 1 d .
N1 N 0.6538(3) 0.7188(3) 1.04864(9) 0.0293(5) Uani 1 1 d .
N2 N 0.5745(3) 0.6787(2) 1.09179(9) 0.0290(5) Uani 1 1 d .
N3 N 0.1982(2) 0.9044(2) 0.83468(9) 0.0269(5) Uani 1 1 d .
N4 N 0.0711(3) 0.8152(2) 0.82198(9) 0.0292(5) Uani 1 1 d .
N5 N 0.2545(3) 0.5162(3) 1.11632(11) 0.0431(7) Uani 1 1 d .
N6 N 0.1936(3) 1.0162(3) 1.11024(11) 0.0457(7) Uani 1 1 d .
C1 C 0.8079(3) 0.6776(3) 1.05365(12) 0.0362(7) Uani 1 1 d .
C2 C 0.8288(3) 0.6096(3) 1.10164(12) 0.0382(7) Uani 1 1 d .
H2 H 0.9234 0.5686 1.1163 0.046 Uiso 1 1 calc R
C3 C 0.6828(3) 0.6134(3) 1.12410(11) 0.0329(7) Uani 1 1 d .
C4 C 0.9240(4) 0.7108(4) 1.01272(14) 0.0558(10) Uani 1 1 d .
H4A H 0.8915 0.6604 0.9804 0.084 Uiso 1 1 calc R
H4B H 1.0287 0.6767 1.0247 0.084 Uiso 1 1 calc R
H4C H 0.9270 0.8169 1.0066 0.084 Uiso 1 1 calc R
C5 C 0.6389(4) 0.5572(4) 1.17649(12) 0.0445(8) Uani 1 1 d .
H5A H 0.6370 0.6392 1.2010 0.067 Uiso 1 1 calc R
H5B H 0.7165 0.4845 1.1891 0.067 Uiso 1 1 calc R
H5C H 0.5348 0.5115 1.1734 0.067 Uiso 1 1 calc R
C6 C 0.5692(3) 0.7934(3) 1.00530(12) 0.0330(7) Uani 1 1 d .
H6A H 0.6462 0.8475 0.9850 0.040 Uiso 1 1 calc R
H6B H 0.4968 0.8664 1.0195 0.040 Uiso 1 1 calc R
C7 C 0.4744(3) 0.6905(3) 0.96858(12) 0.0345(7) Uani 1 1 d .
H7A H 0.3869 0.6465 0.9872 0.041 Uiso 1 1 calc R
H7B H 0.5429 0.6098 0.9574 0.041 Uiso 1 1 calc R
C8 C 0.4077(3) 0.7743(3) 0.92067(12) 0.0349(7) Uani 1 1 d .
H8A H 0.3878 0.7035 0.8920 0.042 Uiso 1 1 calc R
H8B H 0.4881 0.8447 0.9096 0.042 Uiso 1 1 calc R
C9 C 0.2539(3) 0.8594(3) 0.92944(11) 0.0318(6) Uani 1 1 d .
H9A H 0.1664 0.7884 0.9313 0.038 Uiso 1 1 calc R
H9B H 0.2646 0.9112 0.9632 0.038 Uiso 1 1 calc R
C10 C 0.2128(3) 0.9714(3) 0.88660(11) 0.0298(6) Uani 1 1 d .
H10A H 0.1124 1.0199 0.8940 0.036 Uiso 1 1 calc R
H10B H 0.2955 1.0479 0.8869 0.036 Uiso 1 1 calc R
C11 C 0.3005(3) 0.9085(3) 0.79568(12) 0.0356(7) Uani 1 1 d .
C12 C 0.2362(4) 0.8199(3) 0.75621(12) 0.0386(7) Uani 1 1 d .
H12 H 0.2793 0.8010 0.7236 0.046 Uiso 1 1 calc R
C13 C 0.0953(4) 0.7639(3) 0.77404(13) 0.0363(7) Uani 1 1 d .
C14 C 0.4490(4) 0.9992(4) 0.79862(13) 0.0557(10) Uani 1 1 d .
H14A H 0.4353 1.0832 0.8217 0.084 Uiso 1 1 calc R
H14B H 0.4713 1.0345 0.7639 0.084 Uiso 1 1 calc R
H14C H 0.5367 0.9387 0.8122 0.084 Uiso 1 1 calc R
C15 C -0.0224(4) 0.6643(4) 0.74569(15) 0.0567(10) Uani 1 1 d .
H15A H -0.0876 0.6159 0.7709 0.085 Uiso 1 1 calc R
H15B H 0.0336 0.5899 0.7263 0.085 Uiso 1 1 calc R
H15C H -0.0894 0.7227 0.7216 0.085 Uiso 1 1 calc R
C16 C 0.2071(3) 0.3990(3) 1.12423(13) 0.0352(7) Uani 1 1 d .
C17 C 0.2460(3) 0.9011(3) 1.10332(13) 0.0357(7) Uani 1 1 d .

loop_
_atom_site_aniso_label
_atom_site_aniso_U_11
_atom_site_aniso_U_22
_atom_site_aniso_U_33
_atom_site_aniso_U_23
_atom_site_aniso_U_13
_atom_site_aniso_U_12
Cu1 0.0313(2) 0.0262(2) 0.0446(2) -0.00119(16) 0.00142(16) 0.00173(15)
Cu2 0.0336(2) 0.0262(2) 0.0536(3) 0.00251(17) -0.00077(18) -0.00129(16)
N1 0.0283(12) 0.0306(13) 0.0288(13) 0.0012(10) -0.0006(10) -0.0016(10)
N2 0.0277(12) 0.0266(12) 0.0325(13) 0.0026(10) 0.0004(10) 0.0019(10)
N3 0.0283(11) 0.0249(12) 0.0270(13) 0.0020(10) -0.0048(10) -0.0015(10)
N4 0.0311(12) 0.0214(12) 0.0347(14) 0.0005(10) -0.0043(10) -0.0030(10)
N5 0.0332(13) 0.0348(16) 0.062(2) -0.0015(14) 0.0068(13) -0.0006(12)
N6 0.0377(14) 0.0323(15) 0.068(2) -0.0007(14) 0.0081(14) -0.0006(12)
C1 0.0253(14) 0.0451(19) 0.0383(18) -0.0066(15) 0.0019(13) 0.0039(13)
C2 0.0292(14) 0.0430(19) 0.0420(19) 0.0008(15) -0.0045(13) 0.0113(14)
C3 0.0357(15) 0.0301(15) 0.0324(16) 0.0013(13) -0.0037(13) 0.0052(13)
C4 0.0392(18) 0.080(3) 0.050(2) -0.001(2) 0.0113(16) 0.0002(18)
C5 0.0497(18) 0.0426(19) 0.0409(19) 0.0090(15) -0.0016(15) 0.0050(16)
C6 0.0370(15) 0.0282(15) 0.0333(16) 0.0054(13) -0.0041(13) -0.0016(13)
C7 0.0386(16) 0.0281(15) 0.0364(17) -0.0009(13) -0.0020(13) 0.0008(13)
C8 0.0409(16) 0.0337(16) 0.0300(16) 0.0009(13) -0.0001(13) 0.0090(14)
C9 0.0316(14) 0.0371(16) 0.0264(15) 0.0002(13) -0.0020(12) -0.0043(13)
C10 0.0269(14) 0.0292(15) 0.0330(16) -0.0038(12) -0.0008(12) 0.0002(12)
C11 0.0333(15) 0.0375(17) 0.0358(18) 0.0020(14) -0.0002(13) 0.0001(13)
C12 0.0477(18) 0.0390(18) 0.0290(16) -0.0033(14) 0.0002(14) 0.0030(15)
C13 0.0420(17) 0.0263(15) 0.0395(18) -0.0061(13) -0.0097(14) 0.0023(13)
C14 0.0471(19) 0.075(3) 0.045(2) -0.0101(19) 0.0086(17) -0.0210(19)
C15 0.063(2) 0.049(2) 0.056(2) -0.0163(18) -0.0119(18) -0.0090(18)
C16 0.0283(14) 0.0253(15) 0.052(2) -0.0039(14) 0.0063(14) -0.0002(12)
C17 0.0263(14) 0.0260(15) 0.055(2) 0.0018(14) 0.0010(14) -0.0018(13)

loop_
_atom_type_symbol
_atom_type_description
_atom_type_scat_dispersion_real
_atom_type_scat_dispersion_imag
_atom_type_scat_source
C C 0.0033 0.0016 'International Tables Vol C Tables 4.2.6.8 and 6.1.1.4'
H H 0.0000 0.0000 'International Tables Vol C Tables 4.2.6.8 and 6.1.1.4'
N N 0.0061 0.0033 'International Tables Vol C Tables 4.2.6.8 and 6.1.1.4'
Cu Cu 0.3201 1.2651 'International Tables Vol C Tables 4.2.6.8 and 6.1.1.4'

loop_
_geom_angle_atom_site_label_1
_geom_angle_atom_site_label_2
_geom_angle_atom_site_label_3
_geom_angle
_geom_angle_site_symmetry_1
_geom_angle_site_symmetry_3
C17 Cu1 N5 131.82(11) . .
C17 Cu1 N2 122.63(10) . .
N5 Cu1 N2 105.19(9) . .
C16 Cu2 N6 130.22(11) 1_565 .
C16 Cu2 N4 119.36(10) 1_565 3_577
N6 Cu2 N4 110.40(10) . 3_577
C1 N1 N2 110.9(2) . .
C1 N1 C6 129.3(3) . .
N2 N1 C6 119.8(2) . .
C3 N2 N1 105.6(2) . .
C3 N2 Cu1 128.75(19) . .
N1 N2 Cu1 125.68(18) . .
C11 N3 N4 111.3(2) . .
C11 N3 C10 129.2(2) . .
N4 N3 C10 119.4(2) . .
C13 N4 N3 105.6(2) . .
C13 N4 Cu2 129.1(2) . 3_577
N3 N4 Cu2 124.90(18) . 3_577
C16 N5 Cu1 178.5(3) . .
C17 N6 Cu2 169.9(3) . .
N1 C1 C2 106.7(2) . .
N1 C1 C4 122.5(3) . .
C2 C1 C4 130.7(3) . .
C1 C2 C3 106.3(3) . .
C1 C2 H2 126.8 . .
C3 C2 H2 126.8 . .
N2 C3 C2 110.5(3) . .
N2 C3 C5 120.7(3) . .
C2 C3 C5 128.8(3) . .
C1 C4 H4A 109.5 . .
C1 C4 H4B 109.5 . .
H4A C4 H4B 109.5 . .
C1 C4 H4C 109.5 . .
H4A C4 H4C 109.5 . .
H4B C4 H4C 109.5 . .
C3 C5 H5A 109.5 . .
C3 C5 H5B 109.5 . .
H5A C5 H5B 109.5 . .
C3 C5 H5C 109.5 . .
H5A C5 H5C 109.5 . .
H5B C5 H5C 109.5 . .
N1 C6 C7 114.3(2) . .
N1 C6 H6A 108.7 . .
C7 C6 H6A 108.7 . .
N1 C6 H6B 108.7 . .
C7 C6 H6B 108.7 . .
H6A C6 H6B 107.6 . .
C6 C7 C8 110.8(2) . .
C6 C7 H7A 109.5 . .
C8 C7 H7A 109.5 . .
C6 C7 H7B 109.5 . .
C8 C7 H7B 109.5 . .
H7A C7 H7B 108.1 . .
C7 C8 C9 114.4(2) . .
C7 C8 H8A 108.7 . .
C9 C8 H8A 108.7 . .
C7 C8 H8B 108.7 . .
C9 C8 H8B 108.7 . .
H8A C8 H8B 107.6 . .
C10 C9 C8 113.1(2) . .
C10 C9 H9A 109.0 . .
C8 C9 H9A 109.0 . .
C10 C9 H9B 109.0 . .
C8 C9 H9B 109.0 . .
H9A C9 H9B 107.8 . .
N3 C10 C9 112.7(2) . .
N3 C10 H10A 109.0 . .
C9 C10 H10A 109.0 . .
N3 C10 H10B 109.0 . .
C9 C10 H10B 109.0 . .
H10A C10 H10B 107.8 . .
N3 C11 C12 106.4(3) . .
N3 C11 C14 122.8(3) . .
C12 C11 C14 130.8(3) . .
C11 C12 C13 106.5(3) . .
C11 C12 H12 126.8 . .
C13 C12 H12 126.8 . .
N4 C13 C12 110.3(3) . .
N4 C13 C15 121.6(3) . .
C12 C13 C15 128.1(3) . .
C11 C14 H14A 109.5 . .
C11 C14 H14B 109.5 . .
H14A C14 H14B 109.5 . .
C11 C14 H14C 109.5 . .
H14A C14 H14C 109.5 . .
H14B C14 H14C 109.5 . .
C13 C15 H15A 109.5 . .
C13 C15 H15B 109.5 . .
H15A C15 H15B 109.5 . .
C13 C15 H15C 109.5 . .
H15A C15 H15C 109.5 . .
H15B C15 H15C 109.5 . .
N5 C16 Cu2 177.1(3) . 1_545
N6 C17 Cu1 172.2(3) . .

loop_
_geom_bond_atom_site_label_1
_geom_bond_atom_site_label_2
_geom_bond_distance
_geom_bond_site_symmetry_2
Cu1 C17 1.883(3) .
Cu1 N5 1.936(3) .
Cu1 N2 2.042(2) .
Cu2 C16 1.883(3) 1_565
Cu2 N6 1.944(3) .
Cu2 N4 2.034(2) 3_577
N1 C1 1.352(4) .
N1 N2 1.365(3) .
N1 C6 1.452(3) .
N2 C3 1.337(3) .
N3 C11 1.350(3) .
N3 N4 1.366(3) .
N3 C10 1.457(3) .
N4 C13 1.334(4) .
N4 Cu2 2.034(2) 3_577
N5 C16 1.151(4) .
N6 C17 1.145(4) .
C1 C2 1.374(4) .
C1 C4 1.497(4) .
C2 C3 1.384(4) .
C2 H2 0.9400 .
C3 C5 1.494(4) .
C4 H4A 0.9700 .
C4 H4B 0.9700 .
C4 H4C 0.9700 .
C5 H5A 0.9700 .
C5 H5B 0.9700 .
C5 H5C 0.9700 .
C6 C7 1.519(4) .
C6 H6A 0.9800 .
C6 H6B 0.9800 .
C7 C8 1.522(4) .
C7 H7A 0.9800 .
C7 H7B 0.9800 .
C8 C9 1.533(4) .
C8 H8A 0.9800 .
C8 H8B 0.9800 .
C9 C10 1.516(4) .
C9 H9A 0.9800 .
C9 H9B 0.9800 .
C10 H10A 0.9800 .
C10 H10B 0.9800 .
C11 C12 1.377(4) .
C11 C14 1.494(4) .
C12 C13 1.388(4) .
C12 H12 0.9400 .
C13 C15 1.498(4) .
C14 H14A 0.9700 .
C14 H14B 0.9700 .
C14 H14C 0.9700 .
C15 H15A 0.9700 .
C15 H15B 0.9700 .
C15 H15C 0.9700 .
C16 Cu2 1.883(3) 1_545
